data_2312844
loop_
_publ_author_name
'Kamin, Ashlyn A.'
'Le, Phuong H.'
'Brannan, E. J.'
'Gannon, Paige M.'
'Krajewski, Sebastian'
'Kaminsky, Werner'
'Xiao, Dianne J.'

_publ_section_title
;
 Synthesis and crystal structures of a family of bimetallic complexes with
 phenyl-substituted bridging tetraoxolene ligands.
;
_journal_coeditor_code QF3068
_journal_issue 6
_journal_name_full 'Acta crystallographica. Section C, Structural chemistry'
_journal_paper_doi 10.1107/S2053229625003584
_journal_volume 81
_journal_year 2025
_chemical_formula_iupac '[Ru2 (C18 H10 O4) (C18 H18 N4)2] Cl2, 5.5C H4 O, 0.5H2 O1'
_chemical_formula_moiety 'C54 H46 N8 O4 Ru2 2+, 2(Cl -), 5.5(C H4 O), 0.5(H2 O) [+ solvent]'
_chemical_formula_sum 'C59.5 H69 Cl2 N8 O10 Ru2'
_chemical_formula_weight 1329.27
_chemical_name_systematic
;(\m~2~-3,6-Dioxo-2,5-diphenylcyclohexa-1,4-diene-1,4-diolato)bis[{tris[(pyridin-2-yl)methyl]amine}ruthenium(II)]
dichloride--methanol--water (1/5.5/0.5)
;
_space_group_IT_number 2
_space_group_name_Hall '-P 1'
_space_group_name_H-M_alt 'P -1'
_symmetry_cell_setting triclinic
_symmetry_Int_Tables_number 2
_symmetry_space_group_name_Hall '-P 1'
_symmetry_space_group_name_H-M 'P -1'
_atom_sites_solution_hydrogens mixed
_atom_sites_solution_primary direct
_atom_sites_solution_secondary difmap
_audit_conform_dict_location ftp://ftp.iucr.org/pub/cif_core.dic
_audit_conform_dict_name cif_core.dic
_audit_conform_dict_version 2.4.5
_audit_creation_date 2022-09-07T10:50:28-00:00
_audit_creation_method 'WinGX routine CIF_UPDATE'
_cell_angle_alpha 76.672(4)
_cell_angle_beta 87.948(4)
_cell_angle_gamma 80.721(4)
_cell_formula_units_Z 2
_cell_length_a 8.8588(7)
_cell_length_b 18.8289(14)
_cell_length_c 20.4271(15)
_cell_measurement_reflns_used 9874
_cell_measurement_temperature 100(2)
_cell_measurement_theta_max 28.37
_cell_measurement_theta_min 2.25
_cell_measurement_wavelength 0.71073
_cell_volume 3272.1(4)
_computing_cell_refinement
;
SAINT (Bruker, 2016)
;
_computing_data_collection
;
APEX2 (Bruker, 2016)
;
_computing_data_reduction
;
SORTAV (Blessing, 1995)
;
_computing_molecular_graphics
;
ORTEP-3 for Windows (Farrugia, 2012)
;
_computing_publication_material
;
WinGX publication routines (Farrugia, 2012)
;
_computing_structure_refinement
;
SHELXL2014 (Sheldrick, 2015<i>b</i>)
;
_computing_structure_solution
;
SHELXS2013 (Sheldrick, 2008)
;
_diffrn_ambient_temperature 100(2)
_diffrn_detector 'APEX-II CCD'
_diffrn_measured_fraction_theta_full 0.995
_diffrn_measured_fraction_theta_max 0.989
_diffrn_measurement_device '\k-geometry diffractometer'
_diffrn_measurement_device_type 'Bruker APEXII'
_diffrn_measurement_method '\f or \w oscillation scans'
_diffrn_orient_matrix_UB_11 0.049914
_diffrn_orient_matrix_UB_12 -0.015761
_diffrn_orient_matrix_UB_13 -0.040146
_diffrn_orient_matrix_UB_21 0.017813
_diffrn_orient_matrix_UB_22 0.051786
_diffrn_orient_matrix_UB_23 -0.019443
_diffrn_orient_matrix_UB_31 0.10136
_diffrn_orient_matrix_UB_32 -0.011151
_diffrn_orient_matrix_UB_33 0.023267
_diffrn_radiation_monochromator graphite
_diffrn_radiation_probe x-ray
_diffrn_radiation_type MoK\a
_diffrn_radiation_wavelength 0.71073
_diffrn_reflns_av_R_equivalents 0.0218
_diffrn_reflns_av_unetI/netI 0.0312
_diffrn_reflns_Laue_measured_fraction_full 0.995
_diffrn_reflns_Laue_measured_fraction_max 0.989
_diffrn_reflns_limit_h_max 11
_diffrn_reflns_limit_h_min -11
_diffrn_reflns_limit_k_max 25
_diffrn_reflns_limit_k_min -25
_diffrn_reflns_limit_l_max 27
_diffrn_reflns_limit_l_min -27
_diffrn_reflns_number 32092
_diffrn_reflns_point_group_measured_fraction_full 0.995
_diffrn_reflns_point_group_measured_fraction_max 0.989
_diffrn_reflns_theta_full 25
_diffrn_reflns_theta_max 28.421
_diffrn_reflns_theta_min 1.024
_diffrn_source 'sealed x-ray tube'
_diffrn_standards_number 0
_exptl_absorpt_coefficient_mu 0.602
_exptl_absorpt_correction_T_max 0.746
_exptl_absorpt_correction_T_min 0.667
_exptl_absorpt_correction_type multi-scan
_exptl_absorpt_process_details
;
(SADABS; Bruker, 2016)
;
_exptl_crystal_colour black
_exptl_crystal_density_diffrn 1.349
_exptl_crystal_density_method 'not measured'
_exptl_crystal_description needle
_exptl_crystal_F_000 1368
_exptl_crystal_size_max 0.37
_exptl_crystal_size_mid 0.19
_exptl_crystal_size_min 0.12
_refine_diff_density_max 1.653
_refine_diff_density_min -1.12
_refine_diff_density_rms 0.093
_refine_ls_extinction_method none
_refine_ls_goodness_of_fit_ref 1.034
_refine_ls_hydrogen_treatment constr
_refine_ls_matrix_type full
_refine_ls_number_constraints 0
_refine_ls_number_parameters 764
_refine_ls_number_reflns 16291
_refine_ls_number_restraints 28
_refine_ls_restrained_S_all 1.035
_refine_ls_R_factor_all 0.0491
_refine_ls_R_factor_gt 0.0393
_refine_ls_shift/su_max 0.002
_refine_ls_shift/su_mean 0
_refine_ls_structure_factor_coef Fsqd
_refine_ls_weighting_details 'w=1/[\s^2^(Fo^2^)+(0.0467P)^2^+6.1597P] where P=(Fo^2^+2Fc^2^)/3'
_refine_ls_weighting_scheme calc
_refine_ls_wR_factor_gt 0.0988
_refine_ls_wR_factor_ref 0.1055
_reflns_Friedel_coverage 0
_reflns_number_gt 13718
_reflns_number_total 16291
_reflns_threshold_expression 'I > 2\s(I)'
_cod_data_source_file qf3068sup1.cif
_cod_data_source_block Ru2TPA2Ph2dhbqCl2
_cod_database_code 2312844
_shelx_estimated_absorpt_t_min 0.808
_shelx_estimated_absorpt_t_max 0.931
_shelx_shelxl_version_number 2014/7

loop_
_symmetry_equiv_pos_as_xyz
'x, y, z'
'-x, -y, -z'

loop_
_atom_site_label
_atom_site_type_symbol
_atom_site_fract_x
_atom_site_fract_y
_atom_site_fract_z
_atom_site_U_iso_or_equiv
_atom_site_adp_type
_atom_site_occupancy
_atom_site_site_symmetry_order
_atom_site_calc_flag
_atom_site_refinement_flags_posn
_atom_site_refinement_flags_adp
_atom_site_refinement_flags_occupancy
_atom_site_disorder_assembly
_atom_site_disorder_group
C1 C 0.2758(3) 0.36843(15) 0.27060(14) 0.0234(5) Uani 1 1 d . . . . .
H1A H 0.245 0.342 0.3155 0.028 Uiso 1 1 calc R U . . .
H1B H 0.3506 0.3336 0.2515 0.028 Uiso 1 1 calc R U . . .
C2 C 0.1375(3) 0.39434(15) 0.22548(13) 0.0223(5) Uani 1 1 d . . . . .
C3 C 0.0132(4) 0.35716(17) 0.23155(15) 0.0299(6) Uani 1 1 d . . . . .
H3 H 0.0085 0.3152 0.2674 0.036 Uiso 1 1 calc R U . . .
C4 C -0.1047(3) 0.38179(18) 0.18466(16) 0.0314(7) Uani 1 1 d . . . . .
H4 H -0.1892 0.356 0.1872 0.038 Uiso 1 1 calc R U . . .
C5 C -0.0974(3) 0.44394(17) 0.13452(15) 0.0285(6) Uani 1 1 d . . . . .
H5 H -0.1773 0.4619 0.1022 0.034 Uiso 1 1 calc R U . . .
C6 C 0.0283(3) 0.48017(15) 0.13168(14) 0.0223(5) Uani 1 1 d . . . . .
H6 H 0.0319 0.5238 0.0977 0.027 Uiso 1 1 calc R U . . .
C7 C 0.2685(3) 0.47099(16) 0.32879(13) 0.0261(6) Uani 1 1 d . . . . .
H7A H 0.1844 0.4445 0.3491 0.031 Uiso 1 1 calc R U . . .
H7B H 0.3414 0.4689 0.3651 0.031 Uiso 1 1 calc R U . . .
C8 C 0.2045(3) 0.55006(14) 0.29897(13) 0.0177(5) Uani 1 1 d . . . . .
C9 C 0.1332(3) 0.59672(16) 0.33806(14) 0.0231(5) Uani 1 1 d . . . . .
H9 H 0.1322 0.5807 0.3857 0.028 Uiso 1 1 calc R U . . .
C10 C 0.0636(3) 0.66686(16) 0.30686(15) 0.0262(6) Uani 1 1 d . . . . .
H10 H 0.0134 0.6996 0.3327 0.031 Uiso 1 1 calc R U . . .
C11 C 0.0677(3) 0.68885(15) 0.23726(15) 0.0251(6) Uani 1 1 d . . . . .
H11 H 0.0173 0.7362 0.2148 0.03 Uiso 1 1 calc R U . . .
C12 C 0.1458(3) 0.64127(14) 0.20107(13) 0.0190(5) Uani 1 1 d . . . . .
H12 H 0.1517 0.6571 0.1535 0.023 Uiso 1 1 calc R U . . .
C13 C 0.5164(3) 0.41159(14) 0.29250(14) 0.0229(5) Uani 1 1 d . . . . .
H13A H 0.5604 0.3721 0.2694 0.027 Uiso 1 1 calc R U . . .
H13B H 0.532 0.3921 0.3415 0.027 Uiso 1 1 calc R U . . .
C14 C 0.5964(3) 0.47780(14) 0.26900(13) 0.0206(5) Uani 1 1 d . . . . .
C15 C 0.7279(3) 0.48644(16) 0.29868(15) 0.0260(6) Uani 1 1 d . . . . .
H15 H 0.7686 0.4516 0.3378 0.031 Uiso 1 1 calc R U . . .
C16 C 0.8001(3) 0.54694(17) 0.27043(16) 0.0286(6) Uani 1 1 d . . . . .
H16 H 0.8914 0.5535 0.2897 0.034 Uiso 1 1 calc R U . . .
C17 C 0.7373(3) 0.59696(16) 0.21425(15) 0.0259(6) Uani 1 1 d . . . . .
H17 H 0.7842 0.6388 0.1945 0.031 Uiso 1 1 calc R U . . .
C18 C 0.6045(3) 0.58567(15) 0.18670(14) 0.0211(5) Uani 1 1 d . . . . .
H18 H 0.5613 0.6204 0.148 0.025 Uiso 1 1 calc R U . . .
C19 C 0.4887(3) 0.46048(13) 0.06771(12) 0.0149(4) Uani 1 1 d . . . . .
C20 C 0.4079(3) 0.53811(13) 0.04243(12) 0.0144(4) Uani 1 1 d . . . . .
C21 C 0.5811(3) 0.42324(13) 0.02497(12) 0.0151(4) Uani 1 1 d . . . . .
C22 C 0.6609(3) 0.34608(13) 0.04893(12) 0.0167(5) Uani 1 1 d . . . . .
C23 C 0.5874(3) 0.29268(14) 0.09002(13) 0.0225(5) Uani 1 1 d . . . . .
H23 H 0.4852 0.3057 0.1039 0.027 Uiso 1 1 calc R U . . .
C24 C 0.6615(4) 0.22034(16) 0.11114(15) 0.0309(6) Uani 1 1 d . . . . .
H24 H 0.6096 0.1841 0.1389 0.037 Uiso 1 1 calc R U . . .
C25 C 0.8110(4) 0.20111(17) 0.09157(16) 0.0362(7) Uani 1 1 d . . . . .
H25 H 0.8621 0.1518 0.1061 0.043 Uiso 1 1 calc R U . . .
C26 C 0.8856(4) 0.25410(18) 0.05067(16) 0.0334(7) Uani 1 1 d . . . . .
H26 H 0.9882 0.241 0.0372 0.04 Uiso 1 1 calc R U . . .
C27 C 0.8115(3) 0.32601(16) 0.02932(14) 0.0245(5) Uani 1 1 d . . . . .
H27 H 0.8634 0.362 0.0011 0.029 Uiso 1 1 calc R U . . .
C28 C 0.7308(3) 0.02051(15) 0.76022(14) 0.0225(5) Uani 1 1 d . . . . .
H28A H 0.6896 0.0176 0.8063 0.027 Uiso 1 1 calc R U . . .
H28B H 0.8076 -0.0241 0.7609 0.027 Uiso 1 1 calc R U . . .
C29 C 0.6019(3) 0.02285(14) 0.71227(14) 0.0220(5) Uani 1 1 d . . . . .
C30 C 0.4778(3) -0.01320(16) 0.73142(16) 0.0293(6) Uani 1 1 d . . . . .
H30 H 0.4663 -0.0383 0.7769 0.035 Uiso 1 1 calc R U . . .
C31 C 0.3700(3) -0.01229(18) 0.68319(18) 0.0334(7) Uani 1 1 d . . . . .
H31 H 0.285 -0.0376 0.6952 0.04 Uiso 1 1 calc R U . . .
C32 C 0.3876(3) 0.02559(17) 0.61792(16) 0.0294(6) Uani 1 1 d . . . . .
H32 H 0.3143 0.0273 0.5845 0.035 Uiso 1 1 calc R U . . .
C33 C 0.5136(3) 0.06118(15) 0.60160(15) 0.0237(5) Uani 1 1 d . . . . .
H33 H 0.5252 0.0877 0.5566 0.028 Uiso 1 1 calc R U . . .
C34 C 0.7158(3) 0.15240(15) 0.76200(13) 0.0222(5) Uani 1 1 d . . . . .
H34A H 0.626 0.1363 0.7881 0.027 Uiso 1 1 calc R U . . .
H34B H 0.7806 0.1689 0.7923 0.027 Uiso 1 1 calc R U . . .
C35 C 0.6620(3) 0.21617(14) 0.70461(13) 0.0169(5) Uani 1 1 d . . . . .
C36 C 0.5820(3) 0.28214(15) 0.71517(14) 0.0226(5) Uani 1 1 d . . . . .
H36 H 0.563 0.2889 0.7596 0.027 Uiso 1 1 calc R U . . .
C37 C 0.5303(3) 0.33779(15) 0.66045(16) 0.0266(6) Uani 1 1 d . . . . .
H37 H 0.4768 0.3837 0.6667 0.032 Uiso 1 1 calc R U . . .
C38 C 0.5574(3) 0.32593(16) 0.59598(15) 0.0281(6) Uani 1 1 d . . . . .
H38 H 0.5216 0.3633 0.5576 0.034 Uiso 1 1 calc R U . . .
C39 C 0.6370(3) 0.25919(15) 0.58889(14) 0.0229(5) Uani 1 1 d . . . . .
H39 H 0.655 0.251 0.5449 0.027 Uiso 1 1 calc R U . . .
C40 C 0.9685(3) 0.07454(15) 0.76066(13) 0.0227(5) Uani 1 1 d . . . . .
H40A H 1.014 0.0229 0.761 0.027 Uiso 1 1 calc R U . . .
H40B H 0.9738 0.0818 0.807 0.027 Uiso 1 1 calc R U . . .
C41 C 1.0585(3) 0.12667(15) 0.71388(14) 0.0213(5) Uani 1 1 d . . . . .
C42 C 1.1857(3) 0.15023(17) 0.73461(16) 0.0294(6) Uani 1 1 d . . . . .
H42 H 1.2143 0.1378 0.7807 0.035 Uiso 1 1 calc R U . . .
C43 C 1.2702(3) 0.19230(18) 0.68666(19) 0.0346(7) Uani 1 1 d . . . . .
H43 H 1.3573 0.2092 0.6998 0.042 Uiso 1 1 calc R U . . .
C44 C 1.2273(3) 0.20939(16) 0.62023(17) 0.0315(7) Uani 1 1 d . . . . .
H44 H 1.2857 0.2371 0.5868 0.038 Uiso 1 1 calc R U . . .
C45 C 1.0973(3) 0.18555(15) 0.60263(15) 0.0232(5) Uani 1 1 d . . . . .
H45 H 1.0668 0.198 0.5568 0.028 Uiso 1 1 calc R U . . .
C46 C 0.9078(3) 0.06368(13) 0.51295(12) 0.0138(4) Uani 1 1 d . . . . .
C47 C 0.9793(3) 0.00093(13) 0.56825(11) 0.0133(4) Uani 1 1 d . . . . .
C48 C 0.9264(3) 0.06112(12) 0.44468(12) 0.0134(4) Uani 1 1 d . . . . .
C49 C 0.8496(3) 0.12016(12) 0.38928(12) 0.0140(4) Uani 1 1 d . . . . .
C50 C 0.9199(3) 0.13906(13) 0.32637(12) 0.0173(5) Uani 1 1 d . . . . .
H50 H 1.0221 0.1171 0.3201 0.021 Uiso 1 1 calc R U . . .
C51 C 0.8418(3) 0.18947(14) 0.27324(13) 0.0216(5) Uani 1 1 d . . . . .
H51 H 0.8903 0.2009 0.2307 0.026 Uiso 1 1 calc R U . . .
C52 C 0.6942(3) 0.22318(14) 0.28166(13) 0.0224(5) Uani 1 1 d . . . . .
H52 H 0.6405 0.257 0.2449 0.027 Uiso 1 1 calc R U . . .
C53 C 0.6250(3) 0.20718(14) 0.34415(13) 0.0207(5) Uani 1 1 d . . . . .
H53 H 0.5247 0.2314 0.3506 0.025 Uiso 1 1 calc R U . . .
C54 C 0.7016(3) 0.15594(13) 0.39729(12) 0.0173(5) Uani 1 1 d . . . . .
H54 H 0.6525 0.1451 0.4397 0.021 Uiso 1 1 calc R U . . .
O5 O 0.3298(4) 0.14312(17) 0.47056(15) 0.0673(9) Uani 1 1 d D . . . .
H5O H 0.3334 0.1883 0.4657 0.101 Uiso 1 1 d R U . . .
C55 C 0.2850(5) 0.1301(2) 0.4097(2) 0.0556(11) Uani 1 1 d D . . . .
H55A H 0.2048 0.1703 0.3885 0.083 Uiso 1 1 d R U . . .
H55B H 0.2457 0.0831 0.4185 0.083 Uiso 1 1 d R U . . .
H55C H 0.3733 0.128 0.3795 0.083 Uiso 1 1 d R U . . .
O6 O -0.0145(5) 0.3618(2) 0.4092(2) 0.0969(14) Uani 1 1 d D . . . .
H6O H 0.0697 0.3495 0.4295 0.145 Uiso 1 1 d R U . . .
C56 C -0.0954(6) 0.3022(3) 0.4238(3) 0.0690(14) Uani 1 1 d D . . . .
H56A H -0.0252 0.2562 0.4242 0.103 Uiso 1 1 d R U . . .
H56B H -0.1741 0.3094 0.3894 0.103 Uiso 1 1 d R U . . .
H56C H -0.1439 0.2994 0.468 0.103 Uiso 1 1 d R U . . .
O7 O 0.2588(12) 0.4671(6) 0.4875(4) 0.139(3) Uani 0.567(7) 1 d D U P A 1
H7O H 0.2784 0.4338 0.4659 0.209 Uiso 0.567(7) 1 d R U P A 1
C57 C 0.155(4) 0.4401(17) 0.5372(15) 0.134(5) Uani 0.567(7) 1 d D U P A 1
H57A H 0.2072 0.419 0.5806 0.201 Uiso 0.567(7) 1 d R U P A 1
H57B H 0.109 0.4021 0.5233 0.201 Uiso 0.567(7) 1 d R U P A 1
H57C H 0.0754 0.4812 0.5418 0.201 Uiso 0.567(7) 1 d R U P A 1
O7A O 0.2535(17) 0.5192(8) 0.5199(6) 0.139(3) Uani 0.433(7) 1 d D U P A 2
H7P H 0.1828 0.5556 0.5146 0.209 Uiso 0.433(7) 1 d R U P A 2
C57A C 0.171(5) 0.462(2) 0.545(2) 0.134(5) Uani 0.433(7) 1 d D U P A 2
H57D H 0.2295 0.4322 0.5845 0.201 Uiso 0.433(7) 1 d R U P A 2
H57E H 0.1655 0.4319 0.5123 0.201 Uiso 0.433(7) 1 d R U P A 2
H57F H 0.0677 0.4801 0.5588 0.201 Uiso 0.433(7) 1 d R U P A 2
Cl2 Cl 0.2124(7) 0.2139(2) 0.90459(19) 0.1039(14) Uani 0.536(6) 1 d . . P B 1
O8 O 0.1315(3) 0.3563(2) 0.94367(16) 0.0708(10) Uani 1 1 d D . . C 1
H8O H 0.1604 0.3164 0.9319 0.106 Uiso 1 1 d R U . C 1
C58 C 0.2219(6) 0.3596(4) 0.9968(3) 0.0850(18) Uani 1 1 d D . . C 1
H58A H 0.1722 0.3986 1.0185 0.127 Uiso 1 1 d R U . C 1
H58B H 0.3222 0.3708 0.9797 0.127 Uiso 1 1 d R U . C 1
H58C H 0.235 0.3121 1.0296 0.127 Uiso 1 1 d R U . C 1
Cl2A Cl 0.1339(11) 0.1871(4) 0.9040(3) 0.1039(14) Uani 0.306(4) 1 d . . P D 2
O8A O 0.5233(10) 0.2254(4) 0.8753(3) 0.216(4) Uani 1 1 d D . . E 2
H8A H 0.4362 0.2159 0.8882 0.324 Uiso 1 1 d R U . E 2
C58A C 0.6152(16) 0.2172(7) 0.9306(4) 0.230(7) Uani 1 1 d D . . E 2
H58D H 0.6284 0.2678 0.9313 0.344 Uiso 1 1 d R U . E 2
H58E H 0.7152 0.188 0.9256 0.344 Uiso 1 1 d R U . E 2
H58F H 0.568 0.1948 0.9729 0.344 Uiso 1 1 d R U . E 2
Cl2B Cl 0.292(2) 0.2121(7) 0.8789(6) 0.1039(14) Uani 0.157(5) 1 d . . P F 3
O8B O -0.0496(13) 0.1481(4) 0.8913(3) 0.113(4) Uani 0.5 1 d D . P G 3
H8B H 0.0297 0.1639 0.8991 0.17 Uiso 0.5 1 d R U P G 3
C58B C -0.0660(18) 0.0923(7) 0.9453(6) 0.109(5) Uani 0.5 1 d D . P G 3
H58G H -0.0081 0.0932 0.9851 0.164 Uiso 0.5 1 d R U P G 3
H58H H -0.0321 0.0456 0.9317 0.164 Uiso 0.5 1 d R U P G 3
H58I H -0.1753 0.0966 0.9561 0.164 Uiso 0.5 1 d R U P G 3
N1 N 0.3489(2) 0.43278(12) 0.27751(11) 0.0183(4) Uani 1 1 d . . . . .
N2 N 0.1448(2) 0.45546(12) 0.17552(11) 0.0180(4) Uani 1 1 d . . . . .
N3 N 0.2142(2) 0.57285(11) 0.23134(10) 0.0160(4) Uani 1 1 d . . . . .
N4 N 0.5355(2) 0.52726(12) 0.21316(11) 0.0172(4) Uani 1 1 d . . . . .
N5 N 0.8053(2) 0.08801(11) 0.73872(10) 0.0166(4) Uani 1 1 d . . . . .
N6 N 0.6206(2) 0.05934(12) 0.64771(11) 0.0183(4) Uani 1 1 d . . . . .
N7 N 0.6905(2) 0.20493(11) 0.64192(10) 0.0156(4) Uani 1 1 d . . . . .
N8 N 1.0132(2) 0.14538(11) 0.64847(11) 0.0175(4) Uani 1 1 d . . . . .
O1 O 0.4678(2) 0.43164(9) 0.12995(8) 0.0171(3) Uani 1 1 d . . . . .
O2 O 0.33193(19) 0.56661(9) 0.08690(9) 0.0162(3) Uani 1 1 d . . . . .
O3 O 0.8311(2) 0.11865(9) 0.53248(8) 0.0167(3) Uani 1 1 d . . . . .
O4 O 0.9484(2) 0.00977(9) 0.62810(8) 0.0165(3) Uani 1 1 d . . . . .
Cl1 Cl 0.34081(14) 0.30902(6) 0.45049(4) 0.0551(3) Uani 1 1 d . . . . .
Ru1 Ru 0.33686(2) 0.50123(2) 0.18294(2) 0.01443(5) Uani 1 1 d . . . . .
Ru2 Ru 0.81500(2) 0.10737(2) 0.63557(2) 0.01391(5) Uani 1 1 d . . . . .
O9 O 0.4786(14) 0.5134(5) 0.5411(5) 0.134(4) Uani 0.5 1 d . . P H 3
H9O H 0.5442 0.5346 0.5498 0.201 Uiso 0.5 1 d R U P H 3
H9P H 0.4015 0.5431 0.5377 0.201 Uiso 0.5 1 d R U P H 3

loop_
_atom_site_aniso_label
_atom_site_aniso_U_11
_atom_site_aniso_U_22
_atom_site_aniso_U_33
_atom_site_aniso_U_23
_atom_site_aniso_U_13
_atom_site_aniso_U_12
C1 0.0260(14) 0.0207(12) 0.0238(13) -0.0034(10) -0.0001(11) -0.0070(10)
C2 0.0234(13) 0.0245(13) 0.0217(12) -0.0091(10) 0.0045(10) -0.0076(10)
C3 0.0309(16) 0.0324(15) 0.0307(15) -0.0102(12) 0.0078(12) -0.0150(12)
C4 0.0254(15) 0.0400(17) 0.0364(16) -0.0168(13) 0.0067(12) -0.0170(13)
C5 0.0192(13) 0.0383(16) 0.0331(15) -0.0177(13) -0.0020(11) -0.0056(12)
C6 0.0183(12) 0.0264(13) 0.0249(13) -0.0113(11) -0.0006(10) -0.0034(10)
C7 0.0329(15) 0.0269(14) 0.0177(12) -0.0069(10) 0.0049(11) -0.0007(11)
C8 0.0151(11) 0.0209(12) 0.0205(12) -0.0087(10) 0.0016(9) -0.0076(9)
C9 0.0227(13) 0.0304(14) 0.0219(13) -0.0141(11) 0.0042(10) -0.0104(11)
C10 0.0231(14) 0.0262(14) 0.0362(15) -0.0207(12) 0.0057(11) -0.0061(11)
C11 0.0221(13) 0.0192(12) 0.0367(15) -0.0128(11) 0.0014(11) -0.0028(10)
C12 0.0167(12) 0.0184(12) 0.0235(12) -0.0079(10) -0.0003(10) -0.0028(9)
C13 0.0211(13) 0.0188(12) 0.0273(13) -0.0036(10) -0.0044(10) -0.0001(10)
C14 0.0196(13) 0.0201(12) 0.0228(12) -0.0087(10) -0.0001(10) 0.0002(10)
C15 0.0229(14) 0.0286(14) 0.0274(14) -0.0104(11) -0.0066(11) 0.0008(11)
C16 0.0180(13) 0.0373(16) 0.0369(16) -0.0203(13) -0.0005(11) -0.0063(11)
C17 0.0206(13) 0.0309(14) 0.0314(14) -0.0150(12) 0.0070(11) -0.0097(11)
C18 0.0196(13) 0.0220(12) 0.0234(13) -0.0076(10) 0.0038(10) -0.0054(10)
C19 0.0118(11) 0.0152(11) 0.0182(11) -0.0048(9) -0.0009(9) -0.0021(8)
C20 0.0099(10) 0.0154(11) 0.0197(11) -0.0069(9) 0.0008(9) -0.0032(8)
C21 0.0127(11) 0.0162(11) 0.0170(11) -0.0053(9) -0.0014(9) -0.0019(9)
C22 0.0183(12) 0.0167(11) 0.0156(11) -0.0066(9) -0.0021(9) 0.0008(9)
C23 0.0261(14) 0.0194(12) 0.0202(12) -0.0043(10) 0.0020(10) 0.0007(10)
C24 0.0424(18) 0.0209(13) 0.0249(14) -0.0012(11) 0.0029(12) 0.0020(12)
C25 0.0442(19) 0.0252(15) 0.0301(15) -0.0005(12) -0.0019(13) 0.0131(13)
C26 0.0251(15) 0.0334(16) 0.0359(16) -0.0068(13) 0.0002(12) 0.0108(12)
C27 0.0196(13) 0.0253(13) 0.0261(13) -0.0051(11) 0.0005(10) 0.0022(10)
C28 0.0238(13) 0.0221(13) 0.0227(13) -0.0046(10) -0.0014(10) -0.0068(10)
C29 0.0210(13) 0.0196(12) 0.0283(13) -0.0121(10) 0.0004(10) -0.0022(10)
C30 0.0291(15) 0.0276(14) 0.0353(16) -0.0127(12) 0.0051(12) -0.0097(12)
C31 0.0215(14) 0.0337(16) 0.054(2) -0.0230(14) 0.0036(13) -0.0119(12)
C32 0.0211(14) 0.0320(15) 0.0410(17) -0.0200(13) -0.0050(12) -0.0034(11)
C33 0.0208(13) 0.0234(13) 0.0308(14) -0.0155(11) -0.0060(11) -0.0004(10)
C34 0.0240(13) 0.0252(13) 0.0197(12) -0.0124(10) 0.0041(10) -0.0010(10)
C35 0.0119(11) 0.0199(12) 0.0229(12) -0.0122(10) 0.0021(9) -0.0039(9)
C36 0.0175(12) 0.0264(13) 0.0303(14) -0.0193(11) 0.0045(10) -0.0044(10)
C37 0.0203(13) 0.0217(13) 0.0407(16) -0.0162(12) 0.0020(12) 0.0013(10)
C38 0.0260(14) 0.0233(14) 0.0331(15) -0.0070(11) -0.0035(12) 0.0033(11)
C39 0.0227(13) 0.0230(13) 0.0235(13) -0.0086(10) -0.0015(10) 0.0000(10)
C40 0.0204(13) 0.0270(13) 0.0206(12) -0.0059(10) -0.0048(10) -0.0017(10)
C41 0.0151(12) 0.0237(13) 0.0262(13) -0.0104(10) -0.0014(10) 0.0008(10)
C42 0.0212(14) 0.0311(15) 0.0370(16) -0.0105(12) -0.0069(12) -0.0020(11)
C43 0.0169(14) 0.0330(16) 0.058(2) -0.0165(15) -0.0017(13) -0.0055(12)
C44 0.0210(14) 0.0246(14) 0.0498(19) -0.0111(13) 0.0098(13) -0.0048(11)
C45 0.0191(13) 0.0204(12) 0.0300(14) -0.0085(10) 0.0068(11) -0.0001(10)
C46 0.0114(10) 0.0133(10) 0.0187(11) -0.0077(9) 0.0020(8) -0.0022(8)
C47 0.0132(11) 0.0143(10) 0.0143(10) -0.0071(8) 0.0006(8) -0.0028(8)
C48 0.0118(10) 0.0130(10) 0.0163(11) -0.0049(8) 0.0003(8) -0.0018(8)
C49 0.0154(11) 0.0124(10) 0.0163(11) -0.0060(8) -0.0022(9) -0.0034(8)
C50 0.0169(12) 0.0161(11) 0.0196(12) -0.0054(9) 0.0032(9) -0.0030(9)
C51 0.0286(14) 0.0168(12) 0.0184(12) -0.0016(9) 0.0025(10) -0.0043(10)
C52 0.0268(14) 0.0181(12) 0.0202(12) -0.0020(10) -0.0034(10) -0.0002(10)
C53 0.0187(12) 0.0174(12) 0.0250(13) -0.0055(10) -0.0022(10) 0.0017(9)
C54 0.0190(12) 0.0163(11) 0.0170(11) -0.0058(9) 0.0007(9) -0.0018(9)
O5 0.095(3) 0.0521(18) 0.0468(17) -0.0007(14) -0.0043(16) -0.0024(17)
C55 0.036(2) 0.059(3) 0.080(3) -0.024(2) 0.001(2) -0.0235(18)
O6 0.115(3) 0.062(2) 0.110(3) 0.016(2) -0.056(3) -0.042(2)
C56 0.083(4) 0.054(3) 0.064(3) 0.010(2) -0.013(3) -0.024(2)
O7 0.165(7) 0.185(8) 0.106(5) -0.102(5) 0.043(5) -0.051(6)
C57 0.124(8) 0.179(14) 0.111(9) -0.070(8) 0.039(7) -0.015(8)
O7A 0.165(7) 0.185(8) 0.106(5) -0.102(5) 0.043(5) -0.051(6)
C57A 0.124(8) 0.179(14) 0.111(9) -0.070(8) 0.039(7) -0.015(8)
Cl2 0.181(5) 0.092(2) 0.0429(12) -0.0167(15) -0.0206(19) -0.030(2)
O8 0.0464(17) 0.099(3) 0.0518(18) 0.0078(17) 0.0071(14) -0.0045(17)
C58 0.044(3) 0.110(5) 0.091(4) 0.001(3) -0.020(3) -0.015(3)
Cl2A 0.181(5) 0.092(2) 0.0429(12) -0.0167(15) -0.0206(19) -0.030(2)
O8A 0.302(11) 0.218(8) 0.085(4) -0.025(5) 0.039(5) 0.064(7)
C58A 0.41(2) 0.262(14) 0.037(4) -0.017(6) -0.028(7) -0.134(14)
Cl2B 0.181(5) 0.092(2) 0.0429(12) -0.0167(15) -0.0206(19) -0.030(2)
O8B 0.272(12) 0.056(4) 0.021(3) -0.005(3) -0.051(5) -0.048(6)
C58B 0.145(13) 0.114(11) 0.078(8) -0.054(8) 0.015(8) -0.006(10)
N1 0.0201(11) 0.0165(10) 0.0194(10) -0.0064(8) -0.0002(8) -0.0025(8)
N2 0.0157(10) 0.0211(10) 0.0202(10) -0.0106(8) 0.0029(8) -0.0038(8)
N3 0.0129(10) 0.0181(10) 0.0196(10) -0.0087(8) 0.0011(8) -0.0040(8)
N4 0.0156(10) 0.0186(10) 0.0196(10) -0.0093(8) 0.0018(8) -0.0021(8)
N5 0.0161(10) 0.0183(10) 0.0172(10) -0.0080(8) -0.0007(8) -0.0019(8)
N6 0.0161(10) 0.0172(10) 0.0241(11) -0.0110(8) -0.0014(8) -0.0009(8)
N7 0.0125(9) 0.0161(10) 0.0203(10) -0.0090(8) 0.0000(8) -0.0009(7)
N8 0.0136(10) 0.0173(10) 0.0233(10) -0.0105(8) 0.0017(8) 0.0009(8)
O1 0.0185(9) 0.0176(8) 0.0146(8) -0.0043(6) 0.0018(7) -0.0002(7)
O2 0.0152(8) 0.0162(8) 0.0179(8) -0.0068(6) 0.0017(6) -0.0009(6)
O3 0.0193(9) 0.0145(8) 0.0168(8) -0.0079(6) 0.0006(7) 0.0019(6)
O4 0.0189(9) 0.0159(8) 0.0144(8) -0.0066(6) 0.0007(6) 0.0021(7)
Cl1 0.0870(8) 0.0515(5) 0.0267(4) -0.0037(4) -0.0026(4) -0.0179(5)
Ru1 0.01364(10) 0.01540(10) 0.01528(9) -0.00593(7) 0.00112(7) -0.00195(7)
Ru2 0.01337(10) 0.01482(9) 0.01496(9) -0.00798(7) -0.00012(7) 0.00025(7)
O9 0.187(11) 0.092(6) 0.123(8) 0.025(6) -0.063(8) -0.079(7)

loop_
_atom_type_symbol
_atom_type_description
_atom_type_scat_dispersion_real
_atom_type_scat_dispersion_imag
_atom_type_scat_source
C C 0.0033 0.0016 'International Tables Vol C Tables 4.2.6.8 and 6.1.1.4'
H H 0 0 'International Tables Vol C Tables 4.2.6.8 and 6.1.1.4'
N N 0.0061 0.0033 'International Tables Vol C Tables 4.2.6.8 and 6.1.1.4'
O O 0.0106 0.006 'International Tables Vol C Tables 4.2.6.8 and 6.1.1.4'
Cl Cl 0.1484 0.1585 'International Tables Vol C Tables 4.2.6.8 and 6.1.1.4'
Ru Ru -1.2594 0.8363 'International Tables Vol C Tables 4.2.6.8 and 6.1.1.4'

loop_
_geom_angle_atom_site_label_1
_geom_angle_atom_site_label_2
_geom_angle_atom_site_label_3
_geom_angle
_geom_angle_site_symmetry_1
_geom_angle_site_symmetry_3
_geom_angle_publ_flag
N1 C1 C2 110.5(2) . . ?
N1 C1 H1A 109.6 . . ?
C2 C1 H1A 109.6 . . ?
N1 C1 H1B 109.6 . . ?
C2 C1 H1B 109.6 . . ?
H1A C1 H1B 108.1 . . ?
N2 C2 C3 121.3(3) . . ?
N2 C2 C1 115.5(2) . . ?
C3 C2 C1 123.1(3) . . ?
C2 C3 C4 119.3(3) . . ?
C2 C3 H3 120.3 . . ?
C4 C3 H3 120.3 . . ?
C5 C4 C3 119.2(3) . . ?
C5 C4 H4 120.4 . . ?
C3 C4 H4 120.4 . . ?
C4 C5 C6 119.1(3) . . ?
C4 C5 H5 120.5 . . ?
C6 C5 H5 120.5 . . ?
N2 C6 C5 122.1(3) . . ?
N2 C6 H6 119 . . ?
C5 C6 H6 119 . . ?
C8 C7 N1 112.3(2) . . ?
C8 C7 H7A 109.1 . . ?
N1 C7 H7A 109.1 . . ?
C8 C7 H7B 109.1 . . ?
N1 C7 H7B 109.1 . . ?
H7A C7 H7B 107.9 . . ?
N3 C8 C9 121.5(2) . . ?
N3 C8 C7 116.5(2) . . ?
C9 C8 C7 121.9(2) . . ?
C10 C9 C8 119.1(3) . . ?
C10 C9 H9 120.5 . . ?
C8 C9 H9 120.5 . . ?
C9 C10 C11 119.2(2) . . ?
C9 C10 H10 120.4 . . ?
C11 C10 H10 120.4 . . ?
C12 C11 C10 119.2(3) . . ?
C12 C11 H11 120.4 . . ?
C10 C11 H11 120.4 . . ?
N3 C12 C11 121.7(2) . . ?
N3 C12 H12 119.1 . . ?
C11 C12 H12 119.1 . . ?
N1 C13 C14 110.1(2) . . ?
N1 C13 H13A 109.6 . . ?
C14 C13 H13A 109.6 . . ?
N1 C13 H13B 109.6 . . ?
C14 C13 H13B 109.6 . . ?
H13A C13 H13B 108.2 . . ?
N4 C14 C15 121.4(3) . . ?
N4 C14 C13 115.2(2) . . ?
C15 C14 C13 123.3(2) . . ?
C14 C15 C16 119.2(3) . . ?
C14 C15 H15 120.4 . . ?
C16 C15 H15 120.4 . . ?
C17 C16 C15 119.1(3) . . ?
C17 C16 H16 120.5 . . ?
C15 C16 H16 120.5 . . ?
C16 C17 C18 119.3(3) . . ?
C16 C17 H17 120.4 . . ?
C18 C17 H17 120.4 . . ?
N4 C18 C17 121.9(3) . . ?
N4 C18 H18 119 . . ?
C17 C18 H18 119 . . ?
O1 C19 C21 123.2(2) . . ?
O1 C19 C20 115.7(2) . . ?
C21 C19 C20 121.1(2) . . ?
O2 C20 C21 122.9(2) . 2_665 ?
O2 C20 C19 114.9(2) . . ?
C21 C20 C19 122.2(2) 2_665 . ?
C19 C21 C20 116.7(2) . 2_665 ?
C19 C21 C22 121.9(2) . . ?
C20 C21 C22 121.4(2) 2_665 . ?
C23 C22 C27 118.8(2) . . ?
C23 C22 C21 121.0(2) . . ?
C27 C22 C21 120.2(2) . . ?
C22 C23 C24 120.8(3) . . ?
C22 C23 H23 119.6 . . ?
C24 C23 H23 119.6 . . ?
C25 C24 C23 119.9(3) . . ?
C25 C24 H24 120 . . ?
C23 C24 H24 120 . . ?
C26 C25 C24 119.7(3) . . ?
C26 C25 H25 120.1 . . ?
C24 C25 H25 120.1 . . ?
C27 C26 C25 120.3(3) . . ?
C27 C26 H26 119.8 . . ?
C25 C26 H26 119.8 . . ?
C26 C27 C22 120.5(3) . . ?
C26 C27 H27 119.8 . . ?
C22 C27 H27 119.8 . . ?
N5 C28 C29 110.4(2) . . ?
N5 C28 H28A 109.6 . . ?
C29 C28 H28A 109.6 . . ?
N5 C28 H28B 109.6 . . ?
C29 C28 H28B 109.6 . . ?
H28A C28 H28B 108.1 . . ?
N6 C29 C30 121.6(3) . . ?
N6 C29 C28 115.5(2) . . ?
C30 C29 C28 122.8(3) . . ?
C29 C30 C31 119.1(3) . . ?
C29 C30 H30 120.4 . . ?
C31 C30 H30 120.4 . . ?
C32 C31 C30 119.4(3) . . ?
C32 C31 H31 120.3 . . ?
C30 C31 H31 120.3 . . ?
C31 C32 C33 119.1(3) . . ?
C31 C32 H32 120.5 . . ?
C33 C32 H32 120.5 . . ?
N6 C33 C32 122.0(3) . . ?
N6 C33 H33 119 . . ?
C32 C33 H33 119 . . ?
C35 C34 N5 112.4(2) . . ?
C35 C34 H34A 109.1 . . ?
N5 C34 H34A 109.1 . . ?
C35 C34 H34B 109.1 . . ?
N5 C34 H34B 109.1 . . ?
H34A C34 H34B 107.9 . . ?
N7 C35 C36 121.7(2) . . ?
N7 C35 C34 116.5(2) . . ?
C36 C35 C34 121.7(2) . . ?
C37 C36 C35 119.2(2) . . ?
C37 C36 H36 120.4 . . ?
C35 C36 H36 120.4 . . ?
C36 C37 C38 119.2(2) . . ?
C36 C37 H37 120.4 . . ?
C38 C37 H37 120.4 . . ?
C39 C38 C37 118.8(3) . . ?
C39 C38 H38 120.6 . . ?
C37 C38 H38 120.6 . . ?
N7 C39 C38 122.5(3) . . ?
N7 C39 H39 118.7 . . ?
C38 C39 H39 118.7 . . ?
N5 C40 C41 110.6(2) . . ?
N5 C40 H40A 109.5 . . ?
C41 C40 H40A 109.5 . . ?
N5 C40 H40B 109.5 . . ?
C41 C40 H40B 109.5 . . ?
H40A C40 H40B 108.1 . . ?
N8 C41 C42 121.6(3) . . ?
N8 C41 C40 115.4(2) . . ?
C42 C41 C40 122.8(3) . . ?
C41 C42 C43 118.7(3) . . ?
C41 C42 H42 120.6 . . ?
C43 C42 H42 120.6 . . ?
C44 C43 C42 119.8(3) . . ?
C44 C43 H43 120.1 . . ?
C42 C43 H43 120.1 . . ?
C43 C44 C45 118.9(3) . . ?
C43 C44 H44 120.5 . . ?
C45 C44 H44 120.5 . . ?
N8 C45 C44 122.1(3) . . ?
N8 C45 H45 119 . . ?
C44 C45 H45 119 . . ?
O3 C46 C48 123.2(2) . . ?
O3 C46 C47 115.4(2) . . ?
C48 C46 C47 121.5(2) . . ?
O4 C47 C48 122.8(2) . 2_756 ?
O4 C47 C46 114.6(2) . . ?
C48 C47 C46 122.5(2) 2_756 . ?
C47 C48 C46 116.0(2) 2_756 . ?
C47 C48 C49 121.4(2) 2_756 . ?
C46 C48 C49 122.6(2) . . ?
C54 C49 C50 117.9(2) . . ?
C54 C49 C48 120.8(2) . . ?
C50 C49 C48 121.2(2) . . ?
C51 C50 C49 120.7(2) . . ?
C51 C50 H50 119.6 . . ?
C49 C50 H50 119.6 . . ?
C52 C51 C50 120.6(2) . . ?
C52 C51 H51 119.7 . . ?
C50 C51 H51 119.7 . . ?
C51 C52 C53 119.5(2) . . ?
C51 C52 H52 120.3 . . ?
C53 C52 H52 120.3 . . ?
C52 C53 C54 120.3(2) . . ?
C52 C53 H53 119.9 . . ?
C54 C53 H53 119.9 . . ?
C53 C54 C49 121.0(2) . . ?
C53 C54 H54 119.5 . . ?
C49 C54 H54 119.5 . . ?
C55 O5 H5O 109.4 . . ?
O5 C55 H55A 109.6 . . ?
O5 C55 H55B 109.4 . . ?
H55A C55 H55B 109.5 . . ?
O5 C55 H55C 109.5 . . ?
H55A C55 H55C 109.5 . . ?
H55B C55 H55C 109.5 . . ?
C56 O6 H6O 109.2 . . ?
O6 C56 H56A 109.7 . . ?
O6 C56 H56B 109.3 . . ?
H56A C56 H56B 109.5 . . ?
O6 C56 H56C 109.5 . . ?
H56A C56 H56C 109.5 . . ?
H56B C56 H56C 109.5 . . ?
C57 O7 H7O 103.9 . . ?
O7 C57 H57A 110.9 . . ?
O7 C57 H57B 109.1 . . ?
H57A C57 H57B 109.5 . . ?
O7 C57 H57C 108.4 . . ?
H57A C57 H57C 109.5 . . ?
H57B C57 H57C 109.5 . . ?
C57A O7A H7P 100.3 . . ?
O7A C57A H57D 104.5 . . ?
O7A C57A H57E 111.5 . . ?
H57D C57A H57E 109.5 . . ?
O7A C57A H57F 112.3 . . ?
H57D C57A H57F 109.5 . . ?
H57E C57A H57F 109.5 . . ?
C58 O8 H8O 109.2 . . ?
O8 C58 H58A 109.3 . . ?
O8 C58 H58B 109.4 . . ?
H58A C58 H58B 109.5 . . ?
O8 C58 H58C 109.7 . . ?
H58A C58 H58C 109.5 . . ?
H58B C58 H58C 109.5 . . ?
C58A O8A H8A 109.4 . . ?
O8A C58A H58D 104.5 . . ?
O8A C58A H58E 111.1 . . ?
H58D C58A H58E 109.5 . . ?
O8A C58A H58F 112.7 . . ?
H58D C58A H58F 109.5 . . ?
H58E C58A H58F 109.5 . . ?
C58B O8B H8B 105.2 . . ?
O8B C58B H58G 114 . . ?
O8B C58B H58H 107.4 . . ?
H58G C58B H58H 109.5 . . ?
O8B C58B H58I 107 . . ?
H58G C58B H58I 109.5 . . ?
H58H C58B H58I 109.5 . . ?
C13 N1 C1 112.4(2) . . ?
C13 N1 C7 111.0(2) . . ?
C1 N1 C7 111.7(2) . . ?
C13 N1 Ru1 104.77(16) . . ?
C1 N1 Ru1 104.87(15) . . ?
C7 N1 Ru1 111.78(16) . . ?
C6 N2 C2 119.0(2) . . ?
C6 N2 Ru1 128.85(18) . . ?
C2 N2 Ru1 112.07(17) . . ?
C12 N3 C8 119.1(2) . . ?
C12 N3 Ru1 124.38(17) . . ?
C8 N3 Ru1 116.45(17) . . ?
C18 N4 C14 119.1(2) . . ?
C18 N4 Ru1 128.62(18) . . ?
C14 N4 Ru1 112.21(17) . . ?
C40 N5 C28 112.3(2) . . ?
C40 N5 C34 111.3(2) . . ?
C28 N5 C34 111.3(2) . . ?
C40 N5 Ru2 104.66(15) . . ?
C28 N5 Ru2 105.02(15) . . ?
C34 N5 Ru2 111.81(16) . . ?
C33 N6 C29 118.8(2) . . ?
C33 N6 Ru2 128.96(19) . . ?
C29 N6 Ru2 112.18(17) . . ?
C39 N7 C35 118.6(2) . . ?
C39 N7 Ru2 124.85(17) . . ?
C35 N7 Ru2 116.53(17) . . ?
C45 N8 C41 118.8(2) . . ?
C45 N8 Ru2 129.27(19) . . ?
C41 N8 Ru2 111.91(17) . . ?
C19 O1 Ru1 115.15(15) . . ?
C20 O2 Ru1 116.38(15) . . ?
C46 O3 Ru2 115.66(15) . . ?
C47 O4 Ru2 116.41(15) . . ?
N3 Ru1 N2 89.72(8) . . ?
N3 Ru1 N4 90.05(8) . . ?
N2 Ru1 N4 165.36(9) . . ?
N3 Ru1 N1 82.49(8) . . ?
N2 Ru1 N1 82.95(9) . . ?
N4 Ru1 N1 82.51(9) . . ?
N3 Ru1 O2 99.90(8) . . ?
N2 Ru1 O2 97.53(8) . . ?
N4 Ru1 O2 96.93(8) . . ?
N1 Ru1 O2 177.55(8) . . ?
N3 Ru1 O1 177.18(8) . . ?
N2 Ru1 O1 92.18(8) . . ?
N4 Ru1 O1 88.65(7) . . ?
N1 Ru1 O1 99.82(8) . . ?
O2 Ru1 O1 77.78(7) . . ?
N7 Ru2 N8 90.90(8) . . ?
N7 Ru2 O4 178.00(8) . . ?
N8 Ru2 O4 87.27(8) . . ?
N7 Ru2 N6 90.26(8) . . ?
N8 Ru2 N6 165.90(9) . . ?
O4 Ru2 N6 91.72(8) . . ?
N7 Ru2 N5 82.56(8) . . ?
N8 Ru2 N5 83.36(8) . . ?
O4 Ru2 N5 98.01(7) . . ?
N6 Ru2 N5 82.86(8) . . ?
N7 Ru2 O3 101.59(8) . . ?
N8 Ru2 O3 97.35(8) . . ?
O4 Ru2 O3 77.87(7) . . ?
N6 Ru2 O3 96.17(8) . . ?
N5 Ru2 O3 175.76(7) . . ?
H9O O9 H9P 104.9 . . ?

loop_
_geom_bond_atom_site_label_1
_geom_bond_atom_site_label_2
_geom_bond_distance
_geom_bond_site_symmetry_2
_geom_bond_publ_flag
C1 N1 1.499(3) . ?
C1 C2 1.507(4) . ?
C1 H1A 0.99 . ?
C1 H1B 0.99 . ?
C2 N2 1.359(3) . ?
C2 C3 1.384(4) . ?
C3 C4 1.391(5) . ?
C3 H3 0.95 . ?
C4 C5 1.375(5) . ?
C4 H4 0.95 . ?
C5 C6 1.390(4) . ?
C5 H5 0.95 . ?
C6 N2 1.343(3) . ?
C6 H6 0.95 . ?
C7 C8 1.498(4) . ?
C7 N1 1.500(3) . ?
C7 H7A 0.99 . ?
C7 H7B 0.99 . ?
C8 N3 1.353(3) . ?
C8 C9 1.385(4) . ?
C9 C10 1.381(4) . ?
C9 H9 0.95 . ?
C10 C11 1.387(4) . ?
C10 H10 0.95 . ?
C11 C12 1.377(4) . ?
C11 H11 0.95 . ?
C12 N3 1.348(3) . ?
C12 H12 0.95 . ?
C13 N1 1.496(3) . ?
C13 C14 1.508(4) . ?
C13 H13A 0.99 . ?
C13 H13B 0.99 . ?
C14 N4 1.361(3) . ?
C14 C15 1.381(4) . ?
C15 C16 1.395(4) . ?
C15 H15 0.95 . ?
C16 C17 1.376(4) . ?
C16 H16 0.95 . ?
C17 C18 1.389(4) . ?
C17 H17 0.95 . ?
C18 N4 1.339(3) . ?
C18 H18 0.95 . ?
C19 O1 1.282(3) . ?
C19 C21 1.403(3) . ?
C19 C20 1.502(3) . ?
C20 O2 1.277(3) . ?
C20 C21 1.409(3) 2_665 ?
C21 C20 1.409(3) 2_665 ?
C21 C22 1.489(3) . ?
C22 C23 1.386(4) . ?
C22 C27 1.397(4) . ?
C23 C24 1.390(4) . ?
C23 H23 0.95 . ?
C24 C25 1.386(5) . ?
C24 H24 0.95 . ?
C25 C26 1.386(5) . ?
C25 H25 0.95 . ?
C26 C27 1.384(4) . ?
C26 H26 0.95 . ?
C27 H27 0.95 . ?
C28 N5 1.495(3) . ?
C28 C29 1.519(4) . ?
C28 H28A 0.99 . ?
C28 H28B 0.99 . ?
C29 N6 1.357(4) . ?
C29 C30 1.382(4) . ?
C30 C31 1.392(4) . ?
C30 H30 0.95 . ?
C31 C32 1.376(5) . ?
C31 H31 0.95 . ?
C32 C33 1.385(4) . ?
C32 H32 0.95 . ?
C33 N6 1.351(3) . ?
C33 H33 0.95 . ?
C34 C35 1.500(4) . ?
C34 N5 1.501(3) . ?
C34 H34A 0.99 . ?
C34 H34B 0.99 . ?
C35 N7 1.354(3) . ?
C35 C36 1.386(3) . ?
C36 C37 1.378(4) . ?
C36 H36 0.95 . ?
C37 C38 1.392(4) . ?
C37 H37 0.95 . ?
C38 C39 1.374(4) . ?
C38 H38 0.95 . ?
C39 N7 1.346(3) . ?
C39 H39 0.95 . ?
C40 N5 1.495(3) . ?
C40 C41 1.509(4) . ?
C40 H40A 0.99 . ?
C40 H40B 0.99 . ?
C41 N8 1.359(3) . ?
C41 C42 1.388(4) . ?
C42 C43 1.389(5) . ?
C42 H42 0.95 . ?
C43 C44 1.373(5) . ?
C43 H43 0.95 . ?
C44 C45 1.389(4) . ?
C44 H44 0.95 . ?
C45 N8 1.345(3) . ?
C45 H45 0.95 . ?
C46 O3 1.279(3) . ?
C46 C48 1.409(3) . ?
C46 C47 1.506(3) . ?
C47 O4 1.286(3) . ?
C47 C48 1.394(3) 2_756 ?
C48 C47 1.394(3) 2_756 ?
C48 C49 1.487(3) . ?
C49 C54 1.397(3) . ?
C49 C50 1.403(3) . ?
C50 C51 1.387(4) . ?
C50 H50 0.95 . ?
C51 C52 1.382(4) . ?
C51 H51 0.95 . ?
C52 C53 1.386(4) . ?
C52 H52 0.95 . ?
C53 C54 1.389(3) . ?
C53 H53 0.95 . ?
C54 H54 0.95 . ?
O5 C55 1.404(5) . ?
O5 H5O 0.84 . ?
C55 H55A 0.98 . ?
C55 H55B 0.98 . ?
C55 H55C 0.98 . ?
O6 C56 1.396(5) . ?
O6 H6O 0.84 . ?
C56 H56A 0.98 . ?
C56 H56B 0.98 . ?
C56 H56C 0.98 . ?
O7 C57 1.405(13) . ?
O7 H7O 0.84 . ?
C57 H57A 0.9799 . ?
C57 H57B 0.98 . ?
C57 H57C 0.98 . ?
O7A C57A 1.386(14) . ?
O7A H7P 0.84 . ?
C57A H57D 0.98 . ?
C57A H57E 0.98 . ?
C57A H57F 0.98 . ?
O8 C58 1.391(6) . ?
O8 H8O 0.84 . ?
C58 H58A 0.98 . ?
C58 H58B 0.98 . ?
C58 H58C 0.98 . ?
O8A C58A 1.382(10) . ?
O8A H8A 0.84 . ?
C58A H58D 0.98 . ?
C58A H58E 0.98 . ?
C58A H58F 0.98 . ?
O8B C58B 1.359(11) . ?
O8B H8B 0.84 . ?
C58B H58G 0.98 . ?
C58B H58H 0.98 . ?
C58B H58I 0.98 . ?
N1 Ru1 2.056(2) . ?
N2 Ru1 2.052(2) . ?
N3 Ru1 2.011(2) . ?
N4 Ru1 2.053(2) . ?
N5 Ru2 2.055(2) . ?
N6 Ru2 2.053(2) . ?
N7 Ru2 2.014(2) . ?
N8 Ru2 2.047(2) . ?
O1 Ru1 2.0758(17) . ?
O2 Ru1 2.0595(17) . ?
O3 Ru2 2.0692(17) . ?
O4 Ru2 2.0526(16) . ?
O9 H9O 0.8034 . ?
O9 H9P 0.8036 . ?

_cod_database_fobs_code 2312844
